data_2239076
loop_
_publ_author_name
'Sreenivasa, S.'
'Palakshamurthy, B. S.'
'Pampa, K. J.'
'Lokanath, N. K.'
'Suchetan, P. A.'

_publ_section_title
;
 2-Chloro-<i>N</i>-(4-methoxybenzoyl)benzenesulfonamide
;
_journal_coeditor_code HB7189
_journal_issue 2
_journal_name_full 'Acta Crystallographica Section E'
_journal_page_first o199
_journal_paper_doi 10.1107/S1600536814001482
_journal_volume 70
_journal_year 2014
_chemical_formula_iupac 'C14 H12 Cl N O4 S'
_chemical_formula_moiety 'C14 H12 Cl N O4 S'
_chemical_formula_sum 'C14 H12 Cl N O4 S'
_chemical_formula_weight 325.76
_chemical_melting_point 445
_chemical_name_systematic
;
2-Chloro-<i>N</i>-(4-methoxybenzoyl)benzenesulfonamide
;
_space_group_IT_number 14
_symmetry_cell_setting monoclinic
_symmetry_space_group_name_Hall '-P 2ybc'
_symmetry_space_group_name_H-M 'P 1 21/c 1'
_atom_sites_solution_hydrogens geom
_atom_sites_solution_primary direct
_atom_sites_solution_secondary difmap
_audit_creation_method SHELXL-97
_cell_angle_alpha 90.00
_cell_angle_beta 92.695(5)
_cell_angle_gamma 90.00
_cell_formula_units_Z 4
_cell_length_a 14.5293(19)
_cell_length_b 10.6225(14)
_cell_length_c 9.6918(14)
_cell_measurement_reflns_used 25
_cell_measurement_temperature 293(2)
_cell_measurement_theta_max 64.6
_cell_measurement_theta_min 3.0
_cell_volume 1494.2(4)
_computing_cell_refinement 'SAINT-Plus (Bruker, 2009)'
_computing_data_collection 'APEX2 (Bruker, 2009)'
_computing_data_reduction 'SAINT-Plus (Bruker, 2009)'
_computing_molecular_graphics 'Mercury (Macrae <i>et al.</i>, 2008)'
_computing_publication_material 'SHELXL-97 (Sheldrick, 2008)'
_computing_structure_refinement 'SHELXL-97 (Sheldrick, 2008)'
_computing_structure_solution 'SHELXS-97 (Sheldrick, 2008)'
_diffrn_ambient_temperature 293(2)
_diffrn_measured_fraction_theta_full 0.974
_diffrn_measured_fraction_theta_max 0.974
_diffrn_measurement_device_type 'Bruker APEXII CCD'
_diffrn_measurement_method 'phi and \f scans'
_diffrn_radiation_monochromator graphite
_diffrn_radiation_source 'fine-focus sealed tube'
_diffrn_radiation_type CuK\a
_diffrn_radiation_wavelength 1.54178
_diffrn_reflns_av_R_equivalents 0.0579
_diffrn_reflns_av_sigmaI/netI 0.0478
_diffrn_reflns_limit_h_max 16
_diffrn_reflns_limit_h_min -16
_diffrn_reflns_limit_k_max 12
_diffrn_reflns_limit_k_min -12
_diffrn_reflns_limit_l_max 9
_diffrn_reflns_limit_l_min -11
_diffrn_reflns_number 17846
_diffrn_reflns_theta_full 64.56
_diffrn_reflns_theta_max 64.56
_diffrn_reflns_theta_min 3.04
_diffrn_standards_decay_% 1
_diffrn_standards_interval_time 120
_diffrn_standards_number 3
_exptl_absorpt_coefficient_mu 3.712
_exptl_absorpt_correction_T_max 0.381
_exptl_absorpt_correction_T_min 0.263
_exptl_absorpt_correction_type multi-scan
_exptl_absorpt_process_details '(SADABS; Bruker, 2009)'
_exptl_crystal_colour Colourless
_exptl_crystal_density_diffrn 1.448
_exptl_crystal_density_method 'not measured'
_exptl_crystal_description Prism
_exptl_crystal_F_000 672
_exptl_crystal_size_max 0.44
_exptl_crystal_size_mid 0.35
_exptl_crystal_size_min 0.26
_refine_diff_density_max 0.524
_refine_diff_density_min -0.374
_refine_ls_extinction_method none
_refine_ls_goodness_of_fit_ref 1.110
_refine_ls_hydrogen_treatment mixed
_refine_ls_matrix_type full
_refine_ls_number_parameters 195
_refine_ls_number_reflns 2449
_refine_ls_number_restraints 0
_refine_ls_restrained_S_all 1.110
_refine_ls_R_factor_all 0.0646
_refine_ls_R_factor_gt 0.0629
_refine_ls_shift/su_max 0.000
_refine_ls_shift/su_mean 0.000
_refine_ls_structure_factor_coef Fsqd
_refine_ls_weighting_details 'calc w=1/[\s^2^(Fo^2^)+(0.1090P)^2^+0.3886P] where P=(Fo^2^+2Fc^2^)/3'
_refine_ls_weighting_scheme calc
_refine_ls_wR_factor_gt 0.1612
_refine_ls_wR_factor_ref 0.1626
_reflns_number_gt 2295
_reflns_number_total 2449
_reflns_threshold_expression I>2\s(I)
_cod_data_source_file hb7189sup1.cif
_cod_data_source_block I
_cod_original_sg_symbol_H-M 'P 21/c'
_cod_database_code 2239076
_cod_database_fobs_code 2239076

loop_
_symmetry_equiv_pos_as_xyz
'x, y, z'
'-x, y+1/2, -z+1/2'
'-x, -y, -z'
'x, -y-1/2, z-1/2'

loop_
_atom_site_type_symbol
_atom_site_label
_atom_site_fract_x
_atom_site_fract_y
_atom_site_fract_z
_atom_site_U_iso_or_equiv
_atom_site_adp_type
_atom_site_calc_flag
_atom_site_refinement_flags
_atom_site_occupancy
_atom_site_symmetry_multiplicity
H H1 0.718(2) 0.192(3) 0.295(4) 0.066(10) Uiso d . 1 1
S S1 0.79503(4) 0.19067(5) 0.11546(6) 0.0448(3) Uani d . 1 1
Cl Cl1 0.90252(7) 0.02535(9) 0.35628(9) 0.0882(4) Uani d . 1 1
O O1 0.85786(12) 0.27002(19) 0.1915(2) 0.0592(5) Uani d . 1 1
O O2 0.75657(13) 0.2343(2) -0.01265(19) 0.0645(5) Uani d . 1 1
O O4 0.32115(14) 0.1078(2) 0.5017(3) 0.0826(7) Uani d . 1 1
C C9 0.54708(16) 0.1902(2) 0.3736(3) 0.0497(6) Uani d . 1 1
H H9 0.5956 0.2456 0.3921 0.060 Uiso calc R 1 1
C C8 0.55277(15) 0.1039(2) 0.2671(2) 0.0439(5) Uani d . 1 1
C C7 0.63122(16) 0.0964(2) 0.1759(2) 0.0467(6) Uani d . 1 1
N N1 0.71064(13) 0.1640(2) 0.2183(2) 0.0482(5) Uani d . 1 1
O O3 0.62999(14) 0.0385(2) 0.0682(2) 0.0705(6) Uani d . 1 1
C C10 0.47035(18) 0.1952(3) 0.4531(3) 0.0562(7) Uani d . 1 1
H H10 0.4673 0.2543 0.5235 0.067 Uiso calc R 1 1
C C13 0.47841(19) 0.0229(3) 0.2399(3) 0.0603(7) Uani d . 1 1
H H13 0.4801 -0.0340 0.1671 0.072 Uiso calc R 1 1
C C1 0.84769(15) 0.0440(2) 0.0838(3) 0.0485(6) Uani d . 1 1
C C11 0.39843(17) 0.1122(3) 0.4276(3) 0.0565(6) Uani d . 1 1
C C2 0.89668(17) -0.0230(3) 0.1868(3) 0.0604(7) Uani d . 1 1
C C12 0.4026(2) 0.0265(3) 0.3197(4) 0.0679(8) Uani d . 1 1
H H12 0.3539 -0.0287 0.3013 0.081 Uiso calc R 1 1
C C3 0.9432(2) -0.1334(3) 0.1497(5) 0.0842(12) Uani d . 1 1
H H3 0.9776 -0.1787 0.2160 0.101 Uiso calc R 1 1
C C6 0.8439(2) 0.0008(3) -0.0515(3) 0.0638(7) Uani d . 1 1
H H6 0.8105 0.0453 -0.1195 0.077 Uiso calc R 1 1
C C4 0.9373(3) -0.1740(3) 0.0131(5) 0.0893(12) Uani d . 1 1
H H4 0.9668 -0.2481 -0.0107 0.107 Uiso calc R 1 1
C C5 0.8897(3) -0.1082(4) -0.0854(5) 0.0851(11) Uani d . 1 1
H H5 0.8877 -0.1362 -0.1765 0.102 Uiso calc R 1 1
C C14 0.3152(3) 0.1932(4) 0.6139(5) 0.0940(13) Uani d . 1 1
H H14A 0.3676 0.1823 0.6768 0.141 Uiso calc R 1 1
H H14B 0.2598 0.1771 0.6612 0.141 Uiso calc R 1 1
H H14C 0.3141 0.2780 0.5795 0.141 Uiso calc R 1 1

loop_
_atom_site_aniso_label
_atom_site_aniso_U_11
_atom_site_aniso_U_22
_atom_site_aniso_U_33
_atom_site_aniso_U_12
_atom_site_aniso_U_13
_atom_site_aniso_U_23
S1 0.0411(4) 0.0523(4) 0.0410(4) 0.0020(2) 0.0010(3) 0.0046(2)
Cl1 0.0929(6) 0.0998(7) 0.0690(6) -0.0016(5) -0.0274(4) 0.0253(4)
O1 0.0552(10) 0.0589(10) 0.0636(12) -0.0150(8) 0.0034(8) -0.0062(8)
O2 0.0623(11) 0.0852(13) 0.0459(10) 0.0168(10) 0.0013(8) 0.0179(9)
O4 0.0488(11) 0.0906(16) 0.1105(19) -0.0120(10) 0.0257(11) -0.0087(13)
C9 0.0382(12) 0.0555(14) 0.0552(15) -0.0069(9) -0.0011(10) -0.0066(10)
C8 0.0404(11) 0.0450(12) 0.0459(12) -0.0027(9) -0.0037(9) 0.0013(10)
C7 0.0436(12) 0.0541(13) 0.0418(13) 0.0007(10) -0.0048(9) -0.0023(10)
N1 0.0421(10) 0.0628(12) 0.0394(12) -0.0026(9) -0.0010(8) -0.0064(10)
O3 0.0594(11) 0.0961(15) 0.0557(12) -0.0101(10) 0.0010(9) -0.0290(11)
C10 0.0429(13) 0.0642(16) 0.0616(16) -0.0030(10) 0.0047(11) -0.0110(12)
C13 0.0529(14) 0.0595(15) 0.0681(17) -0.0110(12) -0.0015(12) -0.0141(13)
C1 0.0368(11) 0.0534(13) 0.0555(14) -0.0019(9) 0.0043(10) 0.0023(11)
C11 0.0406(12) 0.0594(15) 0.0697(17) -0.0029(11) 0.0055(11) 0.0053(13)
C2 0.0396(12) 0.0604(16) 0.0806(19) -0.0003(11) -0.0018(12) 0.0167(13)
C12 0.0467(14) 0.0664(17) 0.091(2) -0.0180(12) 0.0039(13) -0.0085(15)
C3 0.0488(15) 0.0647(19) 0.139(4) 0.0075(13) 0.0061(18) 0.030(2)
C6 0.0598(15) 0.0699(17) 0.0627(17) -0.0006(13) 0.0115(13) -0.0087(14)
C4 0.072(2) 0.066(2) 0.133(4) 0.0070(16) 0.032(2) -0.012(2)
C5 0.081(2) 0.077(2) 0.100(3) -0.0035(18) 0.030(2) -0.025(2)
C14 0.0640(19) 0.103(3) 0.119(3) 0.0030(18) 0.041(2) -0.016(2)

loop_
_atom_type_symbol
_atom_type_description
_atom_type_scat_dispersion_real
_atom_type_scat_dispersion_imag
_atom_type_scat_source
C C 0.0181 0.0091 'International Tables Vol C Tables 4.2.6.8 and 6.1.1.4'
H H 0.0000 0.0000 'International Tables Vol C Tables 4.2.6.8 and 6.1.1.4'
N N 0.0311 0.0180 'International Tables Vol C Tables 4.2.6.8 and 6.1.1.4'
O O 0.0492 0.0322 'International Tables Vol C Tables 4.2.6.8 and 6.1.1.4'
S S 0.3331 0.5567 'International Tables Vol C Tables 4.2.6.8 and 6.1.1.4'
Cl Cl 0.3639 0.7018 'International Tables Vol C Tables 4.2.6.8 and 6.1.1.4'

loop_
_geom_angle_atom_site_label_1
_geom_angle_atom_site_label_2
_geom_angle_atom_site_label_3
_geom_angle
O2 S1 O1 118.55(13)
O2 S1 N1 108.28(11)
O1 S1 N1 105.51(11)
O2 S1 C1 106.98(13)
O1 S1 C1 109.85(12)
N1 S1 C1 107.16(11)
C11 O4 C14 117.6(2)
C10 C9 C8 121.2(2)
C10 C9 H9 119.4
C8 C9 H9 119.4
C9 C8 C13 118.4(2)
C9 C8 C7 123.8(2)
C13 C8 C7 117.8(2)
O3 C7 N1 119.4(2)
O3 C7 C8 124.2(2)
N1 C7 C8 116.4(2)
C7 N1 S1 122.55(18)
C7 N1 H1 122(2)
S1 N1 H1 115(2)
C11 C10 C9 119.9(2)
C11 C10 H10 120.1
C9 C10 H10 120.1
C12 C13 C8 120.6(3)
C12 C13 H13 119.7
C8 C13 H13 119.7
C6 C1 C2 120.3(3)
C6 C1 S1 117.2(2)
C2 C1 S1 122.4(2)
O4 C11 C10 124.3(3)
O4 C11 C12 116.2(2)
C10 C11 C12 119.6(2)
C1 C2 C3 118.5(3)
C1 C2 Cl1 122.2(2)
C3 C2 Cl1 119.3(3)
C13 C12 C11 120.4(2)
C13 C12 H12 119.8
C11 C12 H12 119.8
C4 C3 C2 119.5(3)
C4 C3 H3 120.2
C2 C3 H3 120.2
C5 C6 C1 120.3(3)
C5 C6 H6 119.9
C1 C6 H6 119.9
C5 C4 C3 121.3(3)
C5 C4 H4 119.4
C3 C4 H4 119.4
C4 C5 C6 120.1(4)
C4 C5 H5 119.9
C6 C5 H5 119.9
O4 C14 H14A 109.5
O4 C14 H14B 109.5
H14A C14 H14B 109.5
O4 C14 H14C 109.5
H14A C14 H14C 109.5
H14B C14 H14C 109.5

loop_
_geom_bond_atom_site_label_1
_geom_bond_atom_site_label_2
_geom_bond_distance
S1 O2 1.4154(19)
S1 O1 1.4227(19)
S1 N1 1.641(2)
S1 C1 1.769(3)
Cl1 C2 1.720(3)
O4 C11 1.362(3)
O4 C14 1.422(5)
C9 C10 1.385(4)
C9 C8 1.386(4)
C9 H9 0.9300
C8 C13 1.396(3)
C8 C7 1.477(3)
C7 O3 1.211(3)
C7 N1 1.404(3)
N1 H1 0.80(4)
C10 C11 1.381(4)
C10 H10 0.9300
C13 C12 1.375(4)
C13 H13 0.9300
C1 C6 1.387(4)
C1 C2 1.394(4)
C11 C12 1.390(5)
C2 C3 1.408(5)
C12 H12 0.9300
C3 C4 1.391(6)
C3 H3 0.9300
C6 C5 1.383(5)
C6 H6 0.9300
C4 C5 1.348(6)
C4 H4 0.9300
C5 H5 0.9300
C14 H14A 0.9600
C14 H14B 0.9600
C14 H14C 0.9600

loop_
_geom_hbond_atom_site_label_D
_geom_hbond_atom_site_label_H
_geom_hbond_atom_site_label_A
_geom_hbond_site_symmetry_A
_geom_hbond_distance_DH
_geom_hbond_distance_HA
_geom_hbond_distance_DA
_geom_hbond_angle_DHA
N1 H1 O2 4_566 0.81(3) 2.09(3) 2.872(3) 172(3)
C3 H3 O1 2_745 0.93 2.57 3.370(4) 144
C9 H9 O2 4_566 0.93 2.48 3.288(3) 145

loop_
_geom_torsion_atom_site_label_1
_geom_torsion_atom_site_label_2
_geom_torsion_atom_site_label_3
_geom_torsion_atom_site_label_4
_geom_torsion
C10 C9 C8 C13 1.0(4)
C10 C9 C8 C7 178.0(2)
C9 C8 C7 O3 -165.9(3)
C13 C8 C7 O3 11.1(4)
C9 C8 C7 N1 12.8(3)
C13 C8 C7 N1 -170.2(2)
O3 C7 N1 S1 12.0(3)
C8 C7 N1 S1 -166.74(17)
O2 S1 N1 C7 47.2(2)
O1 S1 N1 C7 175.11(19)
C1 S1 N1 C7 -67.9(2)
C8 C9 C10 C11 0.8(4)
C9 C8 C13 C12 -1.9(4)
C7 C8 C13 C12 -179.0(3)
O2 S1 C1 C6 0.9(2)
O1 S1 C1 C6 -129.0(2)
N1 S1 C1 C6 116.9(2)
O2 S1 C1 C2 176.7(2)
O1 S1 C1 C2 46.8(2)
N1 S1 C1 C2 -67.4(2)
C14 O4 C11 C10 -1.0(5)
C14 O4 C11 C12 179.3(3)
C9 C10 C11 O4 178.5(3)
C9 C10 C11 C12 -1.8(4)
C6 C1 C2 C3 1.1(4)
S1 C1 C2 C3 -174.5(2)
C6 C1 C2 Cl1 -179.3(2)
S1 C1 C2 Cl1 5.1(3)
C8 C13 C12 C11 0.9(5)
O4 C11 C12 C13 -179.3(3)
C10 C11 C12 C13 0.9(5)
C1 C2 C3 C4 -1.5(4)
Cl1 C2 C3 C4 178.9(3)
C2 C1 C6 C5 -0.8(4)
S1 C1 C6 C5 175.0(2)
C2 C3 C4 C5 1.6(5)
C3 C4 C5 C6 -1.3(6)
C1 C6 C5 C4 0.9(5)
